data_1561256
loop_
_publ_author_name
'Sukhikh, Taisiya S.'
'Vostrikova, Kira E.'

_publ_section_title
;
 Redetermination of the crystal structure of the 2D heterometallic
 framework prepared from [Ni(cyclam)]2+ and [Re(CN)7]3-
;
_journal_name_full 'Journal of Solid State Chemistry'
_journal_page_first 485
_journal_page_last 487
_journal_paper_doi 10.1016/j.jssc.2017.11.016
_journal_volume 258
_journal_year 2018
_chemical_formula_moiety '0.5(C49 H96 N24 Ni4 O4 Re2), 2.5(Cl O4),  2.5(H2 O), C H4 O'
_chemical_formula_sum 'C25.5 H57 Cl2.5 N12 Ni2 O15.5 Re'
_chemical_formula_weight 1172.02
_space_group_crystal_system tetragonal
_space_group_IT_number 86
_space_group_name_Hall '-P 4bc'
_space_group_name_H-M_alt 'P 42/n :2'
_atom_sites_solution_hydrogens geom
_cell_angle_alpha 90
_cell_angle_beta 90
_cell_angle_gamma 90
_cell_formula_units_Z 4
_cell_length_a 15.2674(5)
_cell_length_b 15.2674(5)
_cell_length_c 19.4380(8)
_cell_measurement_reflns_used 9928
_cell_measurement_temperature 150(2)
_cell_measurement_theta_max 25.73
_cell_measurement_theta_min 2.48
_cell_volume 4530.9(3)
_computing_molecular_graphics 'Olex2 (Dolomanov et al., 2009)'
_computing_publication_material 'Olex2 (Dolomanov et al., 2009)'
_computing_structure_refinement 'ShelXL (Sheldrick, 2015)'
_diffrn_ambient_temperature 150(2)
_diffrn_measured_fraction_theta_full 0.997
_diffrn_measured_fraction_theta_max 0.996
_diffrn_measurement_device_type 'CCD area detector'
_diffrn_measurement_method 'phi and omega scans'
_diffrn_radiation_monochromator graphite
_diffrn_radiation_type MoK\a
_diffrn_radiation_wavelength 0.71073
_diffrn_reflns_av_R_equivalents 0.0317
_diffrn_reflns_av_unetI/netI 0.0141
_diffrn_reflns_Laue_measured_fraction_full 0.997
_diffrn_reflns_Laue_measured_fraction_max 0.996
_diffrn_reflns_limit_h_max 18
_diffrn_reflns_limit_h_min -18
_diffrn_reflns_limit_k_max 18
_diffrn_reflns_limit_k_min -18
_diffrn_reflns_limit_l_max 23
_diffrn_reflns_limit_l_min -23
_diffrn_reflns_number 53370
_diffrn_reflns_point_group_measured_fraction_full 0.997
_diffrn_reflns_point_group_measured_fraction_max 0.996
_diffrn_reflns_theta_full 25.242
_diffrn_reflns_theta_max 25.754
_diffrn_reflns_theta_min 1.886
_exptl_absorpt_coefficient_mu 3.708
_exptl_absorpt_correction_T_max 0.7453
_exptl_absorpt_correction_T_min 0.6628
_exptl_absorpt_correction_type multi-scan
_exptl_absorpt_process_details
'SADABS-2012/1 (Bruker,2012) was used for absorption correction. wR2(int) was 0.0456 before and 0.0370 after correction. The Ratio of minimum to maximum transmission is 0.8893. The \l/2 correction factor is 0.0015.'
_exptl_crystal_colour yellow
_exptl_crystal_colour_primary yellow
_exptl_crystal_density_diffrn 1.705
_exptl_crystal_density_meas .
_exptl_crystal_description prism
_exptl_crystal_F_000 2330
_exptl_crystal_size_max 0.14
_exptl_crystal_size_mid 0.1
_exptl_crystal_size_min 0.1
_refine_diff_density_max 1.410
_refine_diff_density_min -1.210
_refine_diff_density_rms 0.151
_refine_ls_extinction_coef .
_refine_ls_extinction_method none
_refine_ls_goodness_of_fit_ref 1.056
_refine_ls_hydrogen_treatment constr
_refine_ls_matrix_type full
_refine_ls_number_parameters 263
_refine_ls_number_reflns 4336
_refine_ls_number_restraints 30
_refine_ls_restrained_S_all 1.063
_refine_ls_R_factor_all 0.0542
_refine_ls_R_factor_gt 0.0420
_refine_ls_shift/su_max 0.004
_refine_ls_shift/su_mean 0.000
_refine_ls_structure_factor_coef Fsqd
_refine_ls_weighting_details 'w=1/[\s^2^(Fo^2^)+(0.0460P)^2^+40.0380P] where P=(Fo^2^+2Fc^2^)/3'
_refine_ls_weighting_scheme calc
_refine_ls_wR_factor_gt 0.1066
_refine_ls_wR_factor_ref 0.1155
_reflns_Friedel_coverage 0.000
_reflns_Friedel_fraction_full .
_reflns_Friedel_fraction_max .
_reflns_number_gt 3369
_reflns_number_total 4336
_reflns_threshold_expression 'I > 2\s(I)'
_cod_data_source_file JSSC-2018-258-485.cif
_cod_data_source_block kv231a_1_2
_cod_original_cell_volume 4530.9(4)
_cod_original_sg_symbol_H-M 'P 42/n'
_cod_original_formula_sum 'C25.50 H57 Cl2.50 N12 Ni2 O15.50 Re'
_cod_database_code 1561256
_shelx_space_group_comment
;
The symmetry employed for this shelxl refinement is uniquely defined
by the following loop, which should always be used as a source of
symmetry information in preference to the above space-group names.
They are only intended as comments.
;
_shelx_estimated_absorpt_t_max 0.708
_shelx_estimated_absorpt_t_min 0.625
_olex2_refinement_description
;
1. Restrained distances
 Cl41-O44 = Cl41-O46 = Cl41-O47 = Cl41-O45
 1.43 with sigma of 0.02
 Cl41-O42 = Cl41-O44 = Cl41-O43 = Cl41-O41
 1.43 with sigma of 0.02
 Cl51-O51 = Cl51-O52 = Cl51-O53 = Cl51-O54
 1.43 with sigma of 0.002
 O42-O43
 2.34 with sigma of 0.04
 O42-O41
 2.34 with sigma of 0.04
 O43-O41
 2.34 with sigma of 0.04
 O44-O45
 2.34 with sigma of 0.04
 O44-O46
 2.34 with sigma of 0.04
 O44-O47
 2.34 with sigma of 0.04
 O46-O47
 2.34 with sigma of 0.04
 O45-O47
 2.34 with sigma of 0.04
 O45-O46
 2.34 with sigma of 0.04
 O44-O42
 2.34 with sigma of 0.04
 O44-O43
 2.34 with sigma of 0.04
 O44-O41
 2.34 with sigma of 0.04
 O51-O52
 2.34 with sigma of 0.04
 O52-O53
 2.34 with sigma of 0.04
 O54-O51
 2.34 with sigma of 0.04
 O54-O52
 2.34 with sigma of 0.04
 O51-O53
 2.34 with sigma of 0.04
 O54-O53
 2.34 with sigma of 0.04
2. Uiso/Uaniso restraints and constraints
Uiso(O45) = Uiso(O41) = Uiso(O47) = Uiso(O43) = Uiso(O46) = Uiso(O42)
Uiso(O4S) = Uiso(O3S)
Uanis(O13) = Uanis(O12)
Uiso(O54) = Uiso(O51) = Uiso(O52) = Uiso(O53)
3. Others
 Fixed Sof: O13(0.25) C13(0.25) O45(0.5) O46(0.5) O47(0.5) O51(0.25) O41(0.5)
 O2S(0.5) O3S(0.5) O4S(0.5) O12(0.25) O43(0.5) O42(0.5) C3S(0.5) O54(0.25)
 O52(0.25) O53(0.25)
 Fixed Uiso: H21(0.02) H22(0.02) H31(0.02) H32(0.02) H21A(0.029) H21B(0.029)
 H21C(0.03) H21D(0.025) H21E(0.015) H21F(0.015) H21G(0.015) H21H(0.015)
 H21I(0.025) H21J(0.029) H31A(0.025) H31B(0.025) H31C(0.025) H31D(0.025)
 H31E(0.015) H31F(0.015) H31G(0.026) H31H(0.028) H31I(0.025) H31J(0.025)
4.a Ternary CH refined with riding coordinates:
 N21(H21), N22(H22), N31(H31), N32(H32)
4.b Secondary CH2 refined with riding coordinates:
 C210(H21A,H21B), C211(H21C,H21D), C212(H21E,H21F), C213(H21G,H21H), C214(H21I,
 H21J), C310(H31A,H31B), C311(H31C,H31D), C312(H31E,H31F), C313(H31G,H31H),
 C314(H31I,H31J)
;

loop_
_space_group_symop_operation_xyz
'x, y, z'
'-x+1/2, -y+1/2, z'
'-y, x+1/2, z+1/2'
'y+1/2, -x, z+1/2'
'-x, -y, -z'
'x-1/2, y-1/2, -z'
'y, -x-1/2, -z-1/2'
'-y-1/2, x, -z-1/2'

loop_
_atom_site_label
_atom_site_type_symbol
_atom_site_fract_x
_atom_site_fract_y
_atom_site_fract_z
_atom_site_U_iso_or_equiv
_atom_site_adp_type
_atom_site_occupancy
_atom_site_site_symmetry_order
_atom_site_calc_flag
_atom_site_refinement_flags_posn
_atom_site_refinement_flags_adp
_atom_site_refinement_flags_occupancy
_atom_site_disorder_assembly
_atom_site_disorder_group
Re1 Re 0.7500 0.2500 0.51334(2) 0.01604(12) Uani 1 2 d S T P . .
Ni1 Ni 0.5000 0.5000 0.5000 0.0153(2) Uani 1 2 d S T P . .
Ni2 Ni 0.5000 0.0000 0.5000 0.0166(2) Uani 1 2 d S T P . .
O11 O 0.7500 0.2500 0.6009(3) 0.0272(13) Uani 1 2 d S T P A .
N11 N 0.5934(3) 0.3960(3) 0.5038(3) 0.0230(11) Uani 1 1 d . . . . .
N12 N 0.6056(3) 0.0911(3) 0.5051(3) 0.0224(11) Uani 1 1 d . . . . .
N21 N 0.5709(3) 0.5611(3) 0.4223(2) 0.0213(10) Uani 1 1 d . . . . .
H21 H 0.5351 0.6116 0.4055 0.020 Uiso 1 1 calc R . . . .
N22 N 0.5779(3) 0.5700(3) 0.5672(2) 0.0209(10) Uani 1 1 d . . . . .
H22 H 0.6253 0.5299 0.5836 0.020 Uiso 1 1 calc R . . . .
N31 N 0.5787(3) -0.0928(3) 0.4523(3) 0.0222(10) Uani 1 1 d . . . . .
H31 H 0.5399 -0.1417 0.4367 0.020 Uiso 1 1 calc R . . . .
N32 N 0.5417(3) -0.0556(3) 0.5913(3) 0.0228(11) Uani 1 1 d . . . . .
H32 H 0.5906 -0.0185 0.6094 0.020 Uiso 1 1 calc R . . . .
C11 C 0.6477(4) 0.3444(4) 0.5083(3) 0.0190(12) Uani 1 1 d . . . . .
C12 C 0.6566(4) 0.1466(4) 0.5087(3) 0.0194(12) Uani 1 1 d . . . . .
C210 C 0.5122(5) 0.4655(5) 0.3297(3) 0.0351(15) Uani 1 1 d . . . . .
H21A H 0.5294 0.4403 0.2848 0.029 Uiso 1 1 calc R . . . .
H21B H 0.4691 0.5126 0.3205 0.029 Uiso 1 1 calc R . . . .
C211 C 0.5920(4) 0.5064(4) 0.3619(3) 0.0321(15) Uani 1 1 d . . . . .
H21C H 0.6329 0.4594 0.3761 0.030 Uiso 1 1 calc R . . . .
H21D H 0.6222 0.5429 0.3271 0.025 Uiso 1 1 calc R . . . .
C212 C 0.6485(4) 0.5978(4) 0.4572(3) 0.0278(13) Uani 1 1 d . . . . .
H21E H 0.6763 0.6429 0.4279 0.015 Uiso 1 1 calc R . . . .
H21F H 0.6919 0.5509 0.4660 0.015 Uiso 1 1 calc R . . . .
C213 C 0.6193(4) 0.6382(4) 0.5249(3) 0.0295(14) Uani 1 1 d . . . . .
H21G H 0.6704 0.6630 0.5495 0.015 Uiso 1 1 calc R . . . .
H21H H 0.5770 0.6861 0.5161 0.015 Uiso 1 1 calc R . . . .
C214 C 0.5335(4) 0.6060(4) 0.6286(3) 0.0319(14) Uani 1 1 d . . . . .
H21I H 0.4898 0.6501 0.6140 0.025 Uiso 1 1 calc R . . . .
H21J H 0.5772 0.6358 0.6581 0.029 Uiso 1 1 calc R . . . .
C310 C 0.5664(4) -0.0243(4) 0.3361(3) 0.0314(14) Uani 1 1 d . . . . .
H31A H 0.5193 -0.0675 0.3277 0.025 Uiso 1 1 calc R . . . .
H31B H 0.6000 -0.0181 0.2928 0.025 Uiso 1 1 calc R . . . .
C311 C 0.6274(4) -0.0606(4) 0.3912(3) 0.0285(13) Uani 1 1 d . . . . .
H31C H 0.6621 -0.1093 0.3716 0.025 Uiso 1 1 calc R . . . .
H31D H 0.6687 -0.0142 0.4057 0.025 Uiso 1 1 calc R . . . .
C312 C 0.6343(4) -0.1267(4) 0.5071(3) 0.0233(13) Uani 1 1 d . . . . .
H31E H 0.6820 -0.0846 0.5169 0.015 Uiso 1 1 calc R . . . .
H31F H 0.6611 -0.1828 0.4926 0.015 Uiso 1 1 calc R . . . .
C313 C 0.5795(4) -0.1409(4) 0.5714(3) 0.0281(14) Uani 1 1 d . . . . .
H31G H 0.5322 -0.1836 0.5621 0.026 Uiso 1 1 calc R . . . .
H31H H 0.6166 -0.1640 0.6091 0.028 Uiso 1 1 calc R . . . .
C314 C 0.4757(4) -0.0640(4) 0.6470(3) 0.0301(14) Uani 1 1 d . . . . .
H31I H 0.5043 -0.0876 0.6888 0.025 Uiso 1 1 calc R . . . .
H31J H 0.4297 -0.1058 0.6326 0.025 Uiso 1 1 calc R . . . .
O13 O 0.7500 0.2500 0.416(16) 0.0251(12) Uani 0.5 2 d S T P A 2
C13 C 0.736(2) 0.274(2) 0.3494(17) 0.051(9) Uiso 0.25 1 d . . . A 2
Cl41 Cl 0.52072(18) 0.25521(13) 0.19034(11) 0.0611(6) Uani 1 1 d D . . . .
O44 O 0.5665(6) 0.3368(4) 0.1867(4) 0.101(3) Uani 1 1 d D . . . .
O45 O 0.5042(10) 0.2443(10) 0.2624(6) 0.0758(17) Uiso 0.5 1 d D . . B 2
O46 O 0.5684(9) 0.1851(9) 0.1616(7) 0.0758(17) Uiso 0.5 1 d D . . B 2
O47 O 0.4444(9) 0.2598(12) 0.1483(8) 0.0758(17) Uiso 0.5 1 d D . . B 2
Cl51 Cl 0.2500 0.2500 0.7500 0.0396(8) Uani 1 4 d DS T P . .
O51 O 0.262(3) 0.268(2) 0.6785(4) 0.099(6) Uiso 0.25 1 d D . . C -1
O41 O 0.4648(9) 0.2477(10) 0.2502(7) 0.0758(17) Uiso 0.5 1 d D . . B 1
O2S O 0.748(2) 0.386(2) 0.2201(17) 0.195(12) Uiso 0.5 1 d . . . D 2
O3S O 0.4565(9) 0.2574(10) 0.6312(8) 0.050(2) Uiso 0.5 1 d . . . E 1
O4S O 0.4781(9) 0.2595(10) 0.6415(8) 0.050(2) Uiso 0.5 1 d . . . F 2
O1S O 0.2500 0.2500 0.2500 0.257(18) Uiso 1 4 d S T P . .
O12 O 0.7500 0.2500 0.416(16) 0.0251(12) Uani 0.5 2 d S T P A 1
O43 O 0.4648(9) 0.2522(12) 0.1342(7) 0.0758(17) Uiso 0.5 1 d D . . B 1
O42 O 0.5820(9) 0.1831(9) 0.1959(8) 0.0758(17) Uiso 0.5 1 d D . . B 1
C3S C 0.5334(12) 0.2547(11) 0.6809(9) 0.054(4) Uiso 0.5 1 d . . . E 1
O54 O 0.2028(19) 0.3125(16) 0.7903(14) 0.099(6) Uiso 0.25 1 d D . . C -1
O52 O 0.3413(5) 0.251(2) 0.7665(16) 0.099(6) Uiso 0.25 1 d D . . C -1
O53 O 0.222(2) 0.1612(7) 0.7588(16) 0.099(6) Uiso 0.25 1 d D . . C -1

loop_
_atom_site_aniso_label
_atom_site_aniso_U_11
_atom_site_aniso_U_22
_atom_site_aniso_U_33
_atom_site_aniso_U_23
_atom_site_aniso_U_13
_atom_site_aniso_U_12
Re1 0.00716(17) 0.00760(17) 0.0334(2) 0.000 0.000 -0.00010(12)
Ni1 0.0125(5) 0.0114(5) 0.0219(5) 0.0009(4) 0.0002(4) 0.0032(4)
Ni2 0.0129(5) 0.0121(5) 0.0248(5) 0.0008(4) -0.0020(4) -0.0041(4)
O11 0.024(3) 0.022(3) 0.036(3) 0.000 0.000 0.002(3)
N11 0.017(3) 0.020(3) 0.032(3) 0.002(2) -0.002(2) 0.003(2)
N12 0.014(2) 0.018(3) 0.035(3) 0.001(2) -0.001(2) -0.006(2)
N21 0.016(2) 0.018(2) 0.030(3) 0.004(2) 0.002(2) -0.0003(19)
N22 0.016(2) 0.016(2) 0.031(3) -0.001(2) -0.002(2) 0.0003(18)
N31 0.019(2) 0.019(2) 0.028(3) 0.001(2) 0.000(2) 0.0013(19)
N32 0.020(2) 0.018(2) 0.030(3) 0.002(2) -0.002(2) 0.0027(19)
C11 0.009(3) 0.017(3) 0.031(3) 0.002(2) 0.000(2) -0.006(2)
C12 0.010(3) 0.018(3) 0.030(3) -0.001(2) 0.000(2) -0.001(2)
C210 0.047(4) 0.034(4) 0.025(3) -0.005(3) -0.001(3) 0.001(3)
C211 0.037(4) 0.031(3) 0.029(3) 0.002(3) 0.012(3) 0.001(3)
C212 0.013(3) 0.025(3) 0.045(4) -0.001(3) 0.006(3) -0.004(2)
C213 0.026(3) 0.021(3) 0.042(4) -0.004(3) -0.002(3) -0.005(3)
C214 0.038(4) 0.030(3) 0.028(3) -0.009(3) -0.002(3) -0.002(3)
C310 0.033(4) 0.034(4) 0.028(3) -0.001(3) 0.001(3) 0.004(3)
C311 0.024(3) 0.027(3) 0.034(3) 0.000(3) 0.004(3) 0.002(3)
C312 0.016(3) 0.013(3) 0.041(4) 0.003(2) 0.001(2) 0.002(2)
C313 0.024(3) 0.025(3) 0.036(3) 0.007(3) -0.002(3) 0.005(2)
C314 0.032(3) 0.032(4) 0.026(3) 0.007(3) 0.002(3) 0.004(3)
O13 0.027(3) 0.025(3) 0.023(3) 0.000 0.000 0.001(3)
Cl41 0.0990(18) 0.0343(10) 0.0499(12) -0.0023(9) 0.0034(12) 0.0048(11)
O44 0.148(8) 0.048(4) 0.106(6) 0.002(4) -0.020(6) -0.018(5)
Cl51 0.0407(12) 0.0407(12) 0.0374(18) 0.000 0.000 0.000
O12 0.027(3) 0.025(3) 0.023(3) 0.000 0.000 0.001(3)

loop_
_atom_type_symbol
_atom_type_description
_atom_type_scat_dispersion_real
_atom_type_scat_dispersion_imag
_atom_type_scat_source
C C 0.0033 0.0016 'International Tables Vol C Tables 4.2.6.8 and 6.1.1.4'
H H 0.0000 0.0000 'International Tables Vol C Tables 4.2.6.8 and 6.1.1.4'
Cl Cl 0.1484 0.1585 'International Tables Vol C Tables 4.2.6.8 and 6.1.1.4'
N N 0.0061 0.0033 'International Tables Vol C Tables 4.2.6.8 and 6.1.1.4'
Ni Ni 0.3393 1.1124 'International Tables Vol C Tables 4.2.6.8 and 6.1.1.4'
O O 0.0106 0.0060 'International Tables Vol C Tables 4.2.6.8 and 6.1.1.4'
Re Re -1.0185 7.2310 'International Tables Vol C Tables 4.2.6.8 and 6.1.1.4'

loop_
_geom_angle_atom_site_label_1
_geom_angle_atom_site_label_2
_geom_angle_atom_site_label_3
_geom_angle
_geom_angle_site_symmetry_1
_geom_angle_site_symmetry_3
O11 Re1 C11 92.65(15) . .
O11 Re1 C11 92.65(15) . 2_655
O11 Re1 C12 92.44(15) . 2_655
O11 Re1 C12 92.44(15) . .
O11 Re1 O13 180.00(6) . .
O11 Re1 O12 180.00(6) . .
C11 Re1 C11 174.7(3) . 2_655
C11 Re1 C12 90.5(2) 2_655 2_655
C11 Re1 C12 89.3(2) . 2_655
C11 Re1 C12 89.3(2) 2_655 .
C11 Re1 C12 90.5(2) . .
C12 Re1 C12 175.1(3) . 2_655
O13 Re1 C11 87.35(15) . .
O13 Re1 C11 87.35(15) . 2_655
O13 Re1 C12 87.56(16) . .
O13 Re1 C12 87.56(16) . 2_655
O12 Re1 C11 87.35(15) . .
O12 Re1 C11 87.35(15) . 2_655
O12 Re1 C12 87.56(16) . .
O12 Re1 C12 87.56(16) . 2_655
N11 Ni1 N11 180.0 . 5_666
N21 Ni1 N11 89.35(19) . 5_666
N21 Ni1 N11 89.35(19) 5_666 .
N21 Ni1 N11 90.65(19) 5_666 5_666
N21 Ni1 N11 90.65(19) . .
N21 Ni1 N21 180.0 . 5_666
N22 Ni1 N11 91.25(19) . 5_666
N22 Ni1 N11 88.75(19) 5_666 5_666
N22 Ni1 N11 91.25(19) 5_666 .
N22 Ni1 N11 88.75(19) . .
N22 Ni1 N21 94.16(19) 5_666 .
N22 Ni1 N21 85.84(19) . .
N22 Ni1 N21 85.85(19) 5_666 5_666
N22 Ni1 N21 94.15(19) . 5_666
N22 Ni1 N22 180.0 . 5_666
N12 Ni2 N12 180.0(3) 5_656 .
N31 Ni2 N12 88.38(19) 5_656 .
N31 Ni2 N12 88.38(19) . 5_656
N31 Ni2 N12 91.62(19) . .
N31 Ni2 N12 91.62(19) 5_656 5_656
N31 Ni2 N31 180.0 5_656 .
N32 Ni2 N12 89.71(19) 5_656 5_656
N32 Ni2 N12 90.29(19) 5_656 .
N32 Ni2 N12 89.71(19) . .
N32 Ni2 N12 90.29(19) . 5_656
N32 Ni2 N31 94.29(19) . 5_656
N32 Ni2 N31 85.71(19) 5_656 5_656
N32 Ni2 N31 94.29(19) 5_656 .
N32 Ni2 N31 85.71(19) . .
N32 Ni2 N32 180.0 5_656 .
C11 N11 Ni1 174.9(5) . .
C12 N12 Ni2 173.3(5) . .
Ni1 N21 H21 107.3 . .
C211 N21 Ni1 115.9(4) . .
C211 N21 H21 107.3 . .
C212 N21 Ni1 104.7(4) . .
C212 N21 H21 107.3 . .
C212 N21 C211 113.9(5) . .
Ni1 N22 H22 107.5 . .
C213 N22 Ni1 105.1(4) . .
C213 N22 H22 107.5 . .
C213 N22 C214 112.6(5) . .
C214 N22 Ni1 116.1(4) . .
C214 N22 H22 107.5 . .
Ni2 N31 H31 107.6 . .
C311 N31 Ni2 114.9(4) . .
C311 N31 H31 107.6 . .
C312 N31 Ni2 104.7(4) . .
C312 N31 H31 107.6 . .
C312 N31 C311 114.2(5) . .
Ni2 N32 H32 107.4 . .
C313 N32 Ni2 104.9(4) . .
C313 N32 H32 107.4 . .
C313 N32 C314 112.4(5) . .
C314 N32 Ni2 116.9(4) . .
C314 N32 H32 107.4 . .
N11 C11 Re1 178.1(5) . .
N12 C12 Re1 178.9(5) . .
H21A C210 H21B 107.3 . .
C211 C210 H21A 108.2 . .
C211 C210 H21B 108.2 . .
C211 C210 C214 116.5(6) . 5_666
C214 C210 H21A 108.2 5_666 .
C214 C210 H21B 108.2 5_666 .
N21 C211 C210 112.8(5) . .
N21 C211 H21C 109.0 . .
N21 C211 H21D 109.0 . .
C210 C211 H21C 109.0 . .
C210 C211 H21D 109.0 . .
H21C C211 H21D 107.8 . .
N21 C212 H21E 110.0 . .
N21 C212 H21F 110.0 . .
N21 C212 C213 108.5(5) . .
H21E C212 H21F 108.4 . .
C213 C212 H21E 110.0 . .
C213 C212 H21F 110.0 . .
N22 C213 C212 108.8(5) . .
N22 C213 H21G 109.9 . .
N22 C213 H21H 109.9 . .
C212 C213 H21G 109.9 . .
C212 C213 H21H 109.9 . .
H21G C213 H21H 108.3 . .
N22 C214 C210 111.8(5) . 5_666
N22 C214 H21I 109.3 . .
N22 C214 H21J 109.3 . .
C210 C214 H21I 109.3 5_666 .
C210 C214 H21J 109.3 5_666 .
H21I C214 H21J 107.9 . .
H31A C310 H31B 107.5 . .
C311 C310 H31A 108.5 . .
C311 C310 H31B 108.5 . .
C311 C310 C314 115.3(5) . 5_656
C314 C310 H31A 108.5 5_656 .
C314 C310 H31B 108.5 5_656 .
N31 C311 C310 112.1(5) . .
N31 C311 H31C 109.2 . .
N31 C311 H31D 109.2 . .
C310 C311 H31C 109.2 . .
C310 C311 H31D 109.2 . .
H31C C311 H31D 107.9 . .
N31 C312 H31E 109.8 . .
N31 C312 H31F 109.8 . .
N31 C312 C313 109.3(5) . .
H31E C312 H31F 108.3 . .
C313 C312 H31E 109.8 . .
C313 C312 H31F 109.8 . .
N32 C313 C312 107.8(5) . .
N32 C313 H31G 110.2 . .
N32 C313 H31H 110.2 . .
C312 C313 H31G 110.2 . .
C312 C313 H31H 110.2 . .
H31G C313 H31H 108.5 . .
N32 C314 C310 111.5(5) . 5_656
N32 C314 H31I 109.3 . .
N32 C314 H31J 109.3 . .
C310 C314 H31I 109.3 5_656 .
C310 C314 H31J 109.3 5_656 .
H31I C314 H31J 108.0 . .
C13 O13 Re1 162(4) . .
C13 O13 Re1 162(4) 2_655 .
C13 O13 C13 36(9) 2_655 .
O44 Cl41 O45 103.6(7) . .
O44 Cl41 O41 113.3(7) . .
O44 Cl41 O42 110.5(7) . .
O46 Cl41 O44 113.0(7) . .
O46 Cl41 O45 112.9(9) . .
O46 Cl41 O47 103.4(9) . .
O47 Cl41 O44 109.2(8) . .
O47 Cl41 O45 115.0(9) . .
O41 Cl41 O42 105.1(8) . .
O43 Cl41 O44 106.9(8) . .
O43 Cl41 O41 105.5(9) . .
O43 Cl41 O42 115.5(9) . .
O51 Cl51 O52 95.0(16) . .
O54 Cl51 O51 117.9(17) . .
O54 Cl51 O52 111.0(16) . .
O54 Cl51 O53 114.7(17) . .
O53 Cl51 O51 109.9(16) . .
O53 Cl51 O52 106.0(18) . .

loop_
_geom_bond_atom_site_label_1
_geom_bond_atom_site_label_2
_geom_bond_distance
_geom_bond_site_symmetry_2
Re1 O11 1.701(6) .
Re1 C11 2.128(6) 2_655
Re1 C11 2.128(6) .
Re1 C12 2.130(6) .
Re1 C12 2.130(6) 2_655
Re1 O13 1.9(3) .
Re1 O12 1.9(3) .
Ni1 N11 2.136(5) .
Ni1 N11 2.136(5) 5_666
Ni1 N21 2.080(5) 5_666
Ni1 N21 2.080(5) .
Ni1 N22 2.064(5) 5_666
Ni1 N22 2.064(5) .
Ni2 N12 2.132(5) 5_656
Ni2 N12 2.132(5) .
Ni2 N31 2.076(5) 5_656
Ni2 N31 2.076(5) .
Ni2 N32 2.068(5) 5_656
Ni2 N32 2.068(5) .
N11 C11 1.147(8) .
N12 C12 1.152(8) .
N21 H21 1.0000 .
N21 C211 1.476(8) .
N21 C212 1.476(7) .
N22 H22 1.0000 .
N22 C213 1.469(8) .
N22 C214 1.479(8) .
N31 H31 1.0000 .
N31 C311 1.485(8) .
N31 C312 1.457(7) .
N32 H32 1.0000 .
N32 C313 1.476(8) .
N32 C314 1.484(8) .
C210 H21A 0.9900 .
C210 H21B 0.9900 .
C210 C211 1.506(9) .
C210 C214 1.528(9) 5_666
C211 H21C 0.9900 .
C211 H21D 0.9900 .
C212 H21E 0.9900 .
C212 H21F 0.9900 .
C212 C213 1.521(9) .
C213 H21G 0.9900 .
C213 H21H 0.9900 .
C214 C210 1.528(9) 5_666
C214 H21I 0.9900 .
C214 H21J 0.9900 .
C310 H31A 0.9900 .
C310 H31B 0.9900 .
C310 C311 1.524(9) .
C310 C314 1.529(9) 5_656
C311 H31C 0.9900 .
C311 H31D 0.9900 .
C312 H31E 0.9900 .
C312 H31F 0.9900 .
C312 C313 1.520(8) .
C313 H31G 0.9900 .
C313 H31H 0.9900 .
C314 C310 1.529(9) 5_656
C314 H31I 0.9900 .
C314 H31J 0.9900 .
O13 C13 1.4(3) .
O13 C13 1.4(3) 2_655
Cl41 O44 1.430(6) .
Cl41 O45 1.433(11) .
Cl41 O46 1.409(11) .
Cl41 O47 1.425(12) .
Cl41 O41 1.448(12) .
Cl41 O43 1.386(12) .
Cl41 O42 1.448(11) .
Cl51 O51 1.430(2) .
Cl51 O54 1.429(2) .
Cl51 O52 1.431(2) .
Cl51 O53 1.430(2) .
O3S C3S 1.52(2) .
